data_7042541
loop_
_publ_author_name
'Bayaguud, Aruuhan'
'Li, JianDa'
'She, Shan'
'Wei, Yongge'

_publ_section_title
;
 A simple synthetic route to polyoxovanadate-based organic-inorganic
 hybrids using EEDQ as an ester coupling agent.
;
_journal_issue 14
_journal_name_full 'Dalton transactions (Cambridge, England : 2003)'
_journal_page_first 4602
_journal_page_last 4608
_journal_paper_doi 10.1039/c7dt00274b
_journal_volume 46
_journal_year 2017
_chemical_formula_moiety 'C30 H50 O23 V6, 2(C16 H36 N)'
_chemical_formula_sum 'C62 H122 N2 O23 V6'
_chemical_formula_weight 1569.25
_space_group_crystal_system triclinic
_space_group_IT_number 2
_space_group_name_Hall '-P 1'
_space_group_name_H-M_alt 'P -1'
_symmetry_space_group_name_Hall '-P 1'
_symmetry_space_group_name_H-M 'P -1'
_atom_sites_solution_hydrogens geom
_audit_creation_date 2016-08-19
_audit_creation_method
;
Olex2 1.2
(compiled 2016.02.19 svn.r3266 for OlexSys, GUI svn.r5155)
;
_audit_update_record
;
2016-09-10 deposited with the CCDC.
2017-02-17 downloaded from the CCDC.
;
_cell_angle_alpha 78.38(3)
_cell_angle_beta 89.80(3)
_cell_angle_gamma 62.09(3)
_cell_formula_units_Z 1
_cell_length_a 11.562(2)
_cell_length_b 12.318(3)
_cell_length_c 15.050(3)
_cell_measurement_reflns_used 6756
_cell_measurement_temperature 173.1500
_cell_measurement_theta_max 31.4970
_cell_measurement_theta_min 2.3161
_cell_volume 1845.1(9)
_computing_cell_refinement 'CrystalClear (Rigaku Inc., 2008)'
_computing_data_collection 'CrystalClear (Rigaku Inc., 2008)'
_computing_data_reduction 'CrystalClear (Rigaku Inc., 2008)'
_computing_molecular_graphics 'Olex2 (Dolomanov et al., 2009)'
_computing_publication_material 'Olex2 (Dolomanov et al., 2009)'
_computing_structure_refinement 'ShelXL (Sheldrick, 2015)'
_computing_structure_solution 'ShelXT (Sheldrick, 2015)'
_diffrn_ambient_temperature 173.15
_diffrn_detector_area_resol_mean 28.5714
_diffrn_measured_fraction_theta_full 0.996
_diffrn_measured_fraction_theta_max 0.995
_diffrn_measurement_device_type
;
Saturn724+ (2x2 bin mode)
;
_diffrn_measurement_method dtprofit.ref
_diffrn_radiation_monochromator graphite
_diffrn_radiation_type MoK\a
_diffrn_radiation_wavelength 0.71073
_diffrn_reflns_av_R_equivalents 0.0325
_diffrn_reflns_av_unetI/netI 0.0380
_diffrn_reflns_Laue_measured_fraction_full 0.996
_diffrn_reflns_Laue_measured_fraction_max 0.995
_diffrn_reflns_limit_h_max 14
_diffrn_reflns_limit_h_min -14
_diffrn_reflns_limit_k_max 15
_diffrn_reflns_limit_k_min -15
_diffrn_reflns_limit_l_max 18
_diffrn_reflns_limit_l_min -18
_diffrn_reflns_number 18958
_diffrn_reflns_point_group_measured_fraction_full 0.996
_diffrn_reflns_point_group_measured_fraction_max 0.995
_diffrn_reflns_theta_full 25.242
_diffrn_reflns_theta_max 26.000
_diffrn_reflns_theta_min 2.556
_diffrn_source 'Rotating Anode'
_exptl_absorpt_coefficient_mu 0.801
_exptl_absorpt_correction_T_max 0.852
_exptl_absorpt_correction_T_min 0.743
_exptl_absorpt_correction_type multi-scan
_exptl_crystal_colour Red
_exptl_crystal_density_diffrn 1.412
_exptl_crystal_description Prism
_exptl_crystal_F_000 830
_exptl_crystal_size_max 0.48
_exptl_crystal_size_mid 0.32
_exptl_crystal_size_min 0.2
_refine_diff_density_max 0.959
_refine_diff_density_min -1.033
_refine_diff_density_rms 0.073
_refine_ls_extinction_method none
_refine_ls_goodness_of_fit_ref 1.067
_refine_ls_hydrogen_treatment constr
_refine_ls_matrix_type full
_refine_ls_number_parameters 425
_refine_ls_number_reflns 7224
_refine_ls_number_restraints 7
_refine_ls_restrained_S_all 1.103
_refine_ls_R_factor_all 0.0532
_refine_ls_R_factor_gt 0.0492
_refine_ls_shift/su_max 0.000
_refine_ls_shift/su_mean 0.000
_refine_ls_structure_factor_coef Fsqd
_refine_ls_weighting_details 'w=1/[\s^2^(Fo^2^)+(0.0576P)^2^+1.9644P] where P=(Fo^2^+2Fc^2^)/3'
_refine_ls_weighting_scheme calc
_refine_ls_wR_factor_gt 0.1229
_refine_ls_wR_factor_ref 0.1263
_reflns_Friedel_coverage 0.000
_reflns_number_gt 6754
_reflns_number_total 7224
_reflns_threshold_expression 'I > 2\s(I)'
_cod_data_source_file c7dt00274b2.cif
_cod_data_source_block kuixi
_cod_depositor_comments
;
The following automatic conversions were performed:

'_exptl_absorpt_correction_type' value 'Multi-scan' changed to
'multi-scan' according to
/home/data/users/saulius/crontab/automatic-downloads/rss-feeds/RSC/lib/dictionaries/cif_core.dic
dictionary named 'cif_core.dic' version 2.4.2 from 2011-04-26.

Automatic conversion script
Id: cif_fix_values 4973 2017-02-22 13:04:09Z antanas 

 Adding full bibliography for 7042538--7042542.cif.
;
_cod_original_cell_volume 1845.0(8)
_cod_database_code 7042541
_shelx_space_group_comment
;
The symmetry employed for this shelxl refinement is uniquely defined
by the following loop, which should always be used as a source of
symmetry information in preference to the above space-group names.
They are only intended as comments.
;
_shelx_estimated_absorpt_t_max 0.856
_shelx_estimated_absorpt_t_min 0.700
_olex2_refinement_description
;
1. Fixed Uiso
 At 1.2 times of:
  All C(H) groups, All C(H,H) groups
 At 1.5 times of:
  All C(H,H,H) groups
2. Rigid bond restraints
 C20, O17
 with sigma for 1-2 distances of 0.001 and sigma for 1-3 distances of 0.001
3. Uiso/Uaniso restraints and constraints
C20 \\sim O17: within 2A with sigma of 0.001 and sigma for terminal atoms of
0.002
4.a Secondary CH2 refined with riding coordinates:
 C3(H3A,H3B), C8(H8A,H8B), C11(H11A,H11B), C26(H26A,H26B), C16(H16A,H16B),
 C19(H19A,H19B), C1(H1A,H1B), C21(H21A,H21B), C22(H22A,H22B), C24(H24A,H24B),
 C2(H2A,H2B), C4(H4A,H4B), C5(H5A,H5B), C6(H6A,H6B), C7(H7A,H7B), C9(H9A,H9B),
 C10(H10A,H10B), C12(H12A,H12B), C14(H14A,H14B), C15(H15A,H15B), C18(H18A,H18B),
  C1A(H1AA,H1AB), C1C(H1CA,H1CB)
4.b Aromatic/amide H refined with riding coordinates:
 C23(H23)
4.c X=CH2 refined with riding coordinates:
 C25(H25A,H25B)
4.d Idealised Me refined as rotating group:
 C17(H17A,H17B,H17C), C1B(H1BA,H1BB,H1BC), C1D(H1DA,H1DB,H1DC), C1E(H1EA,H1EB,
 H1EC)
;
_shelx_shelxl_version_number 2014/7
_olex2_submission_special_instructions 'No special instructions were received'

loop_
_space_group_symop_operation_xyz
'x, y, z'
'-x, -y, -z'

loop_
_atom_site_label
_atom_site_type_symbol
_atom_site_fract_x
_atom_site_fract_y
_atom_site_fract_z
_atom_site_U_iso_or_equiv
_atom_site_adp_type
_atom_site_occupancy
_atom_site_site_symmetry_order
_atom_site_calc_flag
_atom_site_refinement_flags_posn
_atom_site_refinement_flags_adp
_atom_site_refinement_flags_occupancy
V2 V -0.02496(4) -0.17257(4) 0.04272(3) 0.02206(12) Uani 1 1 d . . .
V3 V 0.13881(4) -0.04555(4) 0.12244(3) 0.02259(13) Uani 1 1 d . . .
V1 V -0.18056(4) 0.12577(4) 0.05741(3) 0.02159(12) Uani 1 1 d . . .
O10 O -0.13119(17) -0.10474(17) -0.06370(13) 0.0246(4) Uani 1 1 d . . .
O8 O 0.12712(17) -0.24110(17) -0.01144(13) 0.0241(4) Uani 1 1 d . . .
O9 O -0.04130(19) -0.29418(17) 0.08747(14) 0.0284(4) Uani 1 1 d . . .
O7 O 0.0000 0.0000 0.0000 0.0184(5) Uani 1 2 d S T P
O6 O 0.25822(16) -0.13733(17) 0.05173(13) 0.0246(4) Uani 1 1 d . . .
O5 O -0.30222(17) 0.19951(18) 0.11258(13) 0.0278(4) Uani 1 1 d . . .
O4 O 0.22212(18) -0.08063(19) 0.21799(13) 0.0301(4) Uani 1 1 d . . .
O3 O 0.08673(17) -0.18332(16) 0.15102(12) 0.0217(4) Uani 1 1 d . . .
O2 O -0.03987(17) 0.05657(17) 0.16212(12) 0.0215(4) Uani 1 1 d . . .
O1 O -0.17116(17) -0.04642(17) 0.09908(12) 0.0221(4) Uani 1 1 d . . .
C3 C 0.0533(3) -0.2143(3) 0.24050(18) 0.0275(6) Uani 1 1 d . . .
H3A H 0.1232 -0.2305 0.2851 0.033 Uiso 1 1 calc R . .
H3B H 0.0458 -0.2907 0.2476 0.033 Uiso 1 1 calc R . .
O11 O -0.1217(3) -0.0787(3) 0.40621(17) 0.0652(8) Uani 1 1 d . . .
C8 C -0.0667(3) 0.0145(3) 0.25125(18) 0.0257(6) Uani 1 1 d . . .
H8A H -0.1486 0.0799 0.2651 0.031 Uiso 1 1 calc R . .
H8B H 0.0030 -0.0010 0.2957 0.031 Uiso 1 1 calc R . .
C11 C -0.1904(3) -0.0840(3) 0.19117(19) 0.0268(6) Uani 1 1 d . . .
H11A H -0.1975 -0.1606 0.1986 0.032 Uiso 1 1 calc R . .
H11B H -0.2724 -0.0189 0.2051 0.032 Uiso 1 1 calc R . .
C13 C -0.0771(3) -0.1073(3) 0.25877(19) 0.0273(6) Uani 1 1 d . . .
O17 O -0.1361(3) -0.2361(3) 0.37074(19) 0.0675(7) Uani 1 1 d . U .
C20 C -0.1102(4) -0.1512(4) 0.3547(2) 0.0477(7) Uani 1 1 d . U .
C26 C -0.1676(5) -0.1034(4) 0.4960(2) 0.0663(12) Uani 1 1 d . . .
H26A H -0.2542 -0.0967 0.4886 0.080 Uiso 1 1 calc R . .
H26B H -0.1072 -0.1872 0.5311 0.080 Uiso 1 1 calc R . .
C16 C -0.1724(4) -0.0069(4) 0.5419(2) 0.0556(10) Uani 1 1 d . . .
H16A H -0.0835 -0.0201 0.5523 0.067 Uiso 1 1 calc R . .
H16B H -0.2035 -0.0192 0.6011 0.067 Uiso 1 1 calc R . .
C19 C -0.2997(5) 0.3497(5) 0.4833(3) 0.0736(13) Uani 1 1 d . . .
H19A H -0.3922 0.3839 0.4635 0.088 Uiso 1 1 calc R . .
H19B H -0.2533 0.3458 0.4293 0.088 Uiso 1 1 calc R . .
C1 C -0.2503(5) 0.2205(4) 0.5391(3) 0.0698(12) Uani 1 1 d . . .
H1A H -0.2999 0.2248 0.5916 0.084 Uiso 1 1 calc R . .
H1B H -0.1592 0.1888 0.5617 0.084 Uiso 1 1 calc R . .
C21 C -0.2574(5) 0.1264(4) 0.4918(3) 0.0694(12) Uani 1 1 d . . .
H21A H -0.3478 0.1426 0.4856 0.083 Uiso 1 1 calc R . .
H21B H -0.2306 0.1381 0.4310 0.083 Uiso 1 1 calc R . .
C22 C -0.2840(6) 0.4397(5) 0.5326(4) 0.0807(14) Uani 1 1 d . . .
H22A H -0.3361 0.4481 0.5839 0.097 Uiso 1 1 calc R . .
H22B H -0.1926 0.4011 0.5571 0.097 Uiso 1 1 calc R . .
C23 C -0.1597(8) 0.5965(6) 0.5638(4) 0.0946(19) Uani 1 1 d . . .
H23 H -0.1051 0.5916 0.5176 0.114 Uiso 1 1 calc R . .
C24 C -0.3231(7) 0.5715(5) 0.4761(4) 0.0984(19) Uani 1 1 d . . .
H24A H -0.4156 0.6136 0.4533 0.118 Uiso 1 1 calc R . .
H24B H -0.2723 0.5655 0.4242 0.118 Uiso 1 1 calc R . .
C25 C -0.1060(8) 0.5563(6) 0.6434(4) 0.108(2) Uani 1 1 d . . .
H25A H -0.1565 0.5591 0.6921 0.129 Uiso 1 1 calc R . .
H25B H -0.0155 0.5233 0.6544 0.129 Uiso 1 1 calc R . .
C2 C -0.2976(7) 0.6498(5) 0.5360(6) 0.119(3) Uani 1 1 d . . .
H2A H -0.3309 0.7359 0.5015 0.142 Uiso 1 1 calc R . .
H2B H -0.3447 0.6515 0.5897 0.142 Uiso 1 1 calc R . .
N1 N -0.6788(2) 0.3551(2) 0.04452(16) 0.0233(5) Uani 1 1 d . . .
C4 C -0.6142(2) 0.4246(3) 0.07860(19) 0.0241(5) Uani 1 1 d . . .
H4A H -0.5254 0.3631 0.1052 0.029 Uiso 1 1 calc R . .
H4B H -0.6073 0.4812 0.0264 0.029 Uiso 1 1 calc R . .
C5 C -0.5821(2) 0.2707(3) -0.01192(19) 0.0248(6) Uani 1 1 d . . .
H5A H -0.5008 0.2127 0.0267 0.030 Uiso 1 1 calc R . .
H5B H -0.5624 0.3229 -0.0602 0.030 Uiso 1 1 calc R . .
C6 C -0.6836(3) 0.5004(3) 0.1482(2) 0.0275(6) Uani 1 1 d . . .
H6A H -0.6982 0.4470 0.1987 0.033 Uiso 1 1 calc R . .
H6B H -0.7685 0.5694 0.1203 0.033 Uiso 1 1 calc R . .
C7 C -0.5368(3) 0.1334(3) -0.1240(2) 0.0331(7) Uani 1 1 d . . .
H7A H -0.4467 0.0936 -0.0965 0.040 Uiso 1 1 calc R . .
H7B H -0.5533 0.0679 -0.1377 0.040 Uiso 1 1 calc R . .
C9 C -0.6007(3) 0.5527(3) 0.1834(2) 0.0317(6) Uani 1 1 d . . .
H9A H -0.5764 0.5961 0.1318 0.038 Uiso 1 1 calc R . .
H9B H -0.6537 0.6140 0.2181 0.038 Uiso 1 1 calc R . .
C10 C -0.8101(2) 0.4495(3) -0.01229(19) 0.0255(6) Uani 1 1 d . . .
H10A H -0.8564 0.4043 -0.0231 0.031 Uiso 1 1 calc R . .
H10B H -0.8630 0.5096 0.0232 0.031 Uiso 1 1 calc R . .
C12 C -0.6294(3) 0.1944(3) -0.0548(2) 0.0291(6) Uani 1 1 d . . .
H12A H -0.7178 0.2492 -0.0851 0.035 Uiso 1 1 calc R . .
H12B H -0.6319 0.1293 -0.0075 0.035 Uiso 1 1 calc R . .
C14 C -0.7093(3) 0.2774(3) 0.1237(2) 0.0277(6) Uani 1 1 d . . .
H14A H -0.7788 0.3346 0.1536 0.033 Uiso 1 1 calc R . .
H14B H -0.7425 0.2290 0.0994 0.033 Uiso 1 1 calc R . .
C15 C -0.5934(3) 0.1873(3) 0.1946(2) 0.0306(6) Uani 1 1 d . . .
H15A H -0.5597 0.2345 0.2202 0.037 Uiso 1 1 calc R . .
H15B H -0.5235 0.1284 0.1659 0.037 Uiso 1 1 calc R . .
C17 C -0.4764(3) 0.4518(3) 0.2434(2) 0.0418(8) Uani 1 1 d . . .
H17A H -0.4200 0.3944 0.2081 0.063 Uiso 1 1 calc GR . .
H17B H -0.4993 0.4063 0.2936 0.063 Uiso 1 1 calc GR . .
H17C H -0.4313 0.4907 0.2662 0.063 Uiso 1 1 calc GR . .
C18 C -0.7997(3) 0.5217(3) -0.10325(19) 0.0274(6) Uani 1 1 d . . .
H18A H -0.7461 0.4630 -0.1395 0.033 Uiso 1 1 calc R . .
H18B H -0.7576 0.5711 -0.0936 0.033 Uiso 1 1 calc R . .
C1A C -0.9365(3) 0.6089(3) -0.1541(2) 0.0339(7) Uani 1 1 d . . .
H1AA H -0.9782 0.5589 -0.1631 0.041 Uiso 1 1 calc R . .
H1AB H -0.9897 0.6667 -0.1172 0.041 Uiso 1 1 calc R . .
C1B C -0.5518(3) 0.2255(3) -0.2125(2) 0.0435(8) Uani 1 1 d . . .
H1BA H -0.4921 0.1811 -0.2528 0.065 Uiso 1 1 calc GR . .
H1BB H -0.5323 0.2890 -0.2000 0.065 Uiso 1 1 calc GR . .
H1BC H -0.6405 0.2647 -0.2407 0.065 Uiso 1 1 calc GR . .
C1C C -0.6351(3) 0.1151(3) 0.2703(2) 0.0407(7) Uani 1 1 d . . .
H1CA H -0.7095 0.1746 0.2955 0.049 Uiso 1 1 calc R . .
H1CB H -0.6633 0.0639 0.2449 0.049 Uiso 1 1 calc R . .
C1D C -0.5247(4) 0.0307(4) 0.3462(2) 0.0519(9) Uani 1 1 d . . .
H1DA H -0.4524 -0.0310 0.3221 0.078 Uiso 1 1 calc GR . .
H1DB H -0.5559 -0.0113 0.3931 0.078 Uiso 1 1 calc GR . .
H1DC H -0.4961 0.0809 0.3714 0.078 Uiso 1 1 calc GR . .
C1E C -0.9317(4) 0.6838(3) -0.2459(3) 0.0508(9) Uani 1 1 d . . .
H1EA H -0.8855 0.6272 -0.2845 0.076 Uiso 1 1 calc GR . .
H1EB H -0.8869 0.7304 -0.2376 0.076 Uiso 1 1 calc GR . .
H1EC H -1.0198 0.7413 -0.2737 0.076 Uiso 1 1 calc GR . .

loop_
_atom_site_aniso_label
_atom_site_aniso_U_11
_atom_site_aniso_U_22
_atom_site_aniso_U_33
_atom_site_aniso_U_23
_atom_site_aniso_U_13
_atom_site_aniso_U_12
V2 0.0212(2) 0.0198(2) 0.0292(3) -0.00863(19) 0.00545(18) -0.01182(18)
V3 0.0147(2) 0.0285(3) 0.0259(2) -0.00701(19) 0.00070(17) -0.01104(18)
V1 0.0130(2) 0.0198(2) 0.0281(2) -0.00730(18) 0.00488(17) -0.00397(17)
O10 0.0205(9) 0.0276(10) 0.0317(10) -0.0109(8) 0.0041(8) -0.0146(8)
O8 0.0206(9) 0.0196(9) 0.0318(10) -0.0094(8) 0.0052(8) -0.0081(7)
O9 0.0279(10) 0.0235(10) 0.0377(11) -0.0073(8) 0.0063(8) -0.0152(8)
O7 0.0123(11) 0.0192(12) 0.0256(13) -0.0089(10) 0.0032(9) -0.0077(10)
O6 0.0122(8) 0.0270(10) 0.0305(10) -0.0056(8) 0.0018(7) -0.0064(7)
O5 0.0172(9) 0.0293(10) 0.0346(11) -0.0117(9) 0.0076(8) -0.0075(8)
O4 0.0230(10) 0.0357(11) 0.0305(10) -0.0085(9) -0.0022(8) -0.0127(9)
O3 0.0183(8) 0.0211(9) 0.0240(9) -0.0044(7) 0.0034(7) -0.0083(7)
O2 0.0182(9) 0.0236(9) 0.0242(9) -0.0090(7) 0.0053(7) -0.0098(7)
O1 0.0166(8) 0.0237(9) 0.0281(9) -0.0078(8) 0.0057(7) -0.0106(7)
C3 0.0281(14) 0.0268(14) 0.0253(14) -0.0026(11) 0.0044(11) -0.0124(12)
O11 0.112(3) 0.0710(19) 0.0350(14) -0.0163(13) 0.0259(15) -0.0601(19)
C8 0.0244(13) 0.0309(14) 0.0222(13) -0.0092(11) 0.0072(10) -0.0124(12)
C11 0.0228(13) 0.0266(14) 0.0327(15) -0.0068(12) 0.0103(11) -0.0132(11)
C13 0.0250(13) 0.0280(14) 0.0276(14) -0.0068(12) 0.0065(11) -0.0114(12)
O17 0.1001(19) 0.0620(15) 0.0562(14) -0.0133(12) 0.0279(14) -0.0517(14)
C20 0.0634(18) 0.0534(16) 0.0431(15) -0.0220(14) 0.0251(14) -0.0372(14)
C26 0.113(4) 0.069(3) 0.0325(19) -0.0148(19) 0.027(2) -0.055(3)
C16 0.079(3) 0.070(3) 0.0323(18) -0.0115(18) 0.0145(18) -0.047(2)
C19 0.087(3) 0.086(3) 0.047(2) -0.003(2) -0.005(2) -0.046(3)
C1 0.090(3) 0.069(3) 0.054(3) -0.013(2) 0.004(2) -0.041(3)
C21 0.097(4) 0.075(3) 0.044(2) -0.019(2) 0.010(2) -0.044(3)
C22 0.096(4) 0.067(3) 0.074(3) -0.004(3) -0.001(3) -0.039(3)
C23 0.138(6) 0.079(4) 0.086(4) -0.032(3) 0.041(4) -0.063(4)
C24 0.111(5) 0.075(4) 0.085(4) 0.016(3) -0.003(3) -0.038(3)
C25 0.181(7) 0.107(5) 0.077(4) -0.026(4) 0.032(4) -0.101(5)
C2 0.104(5) 0.059(3) 0.205(8) -0.022(4) 0.041(5) -0.053(4)
N1 0.0150(10) 0.0236(11) 0.0339(12) -0.0100(10) 0.0051(9) -0.0101(9)
C4 0.0194(12) 0.0254(13) 0.0315(14) -0.0079(11) 0.0017(11) -0.0132(11)
C5 0.0150(12) 0.0255(13) 0.0337(14) -0.0105(12) 0.0048(10) -0.0082(10)
C6 0.0208(13) 0.0228(13) 0.0384(16) -0.0106(12) 0.0023(11) -0.0086(11)
C7 0.0209(13) 0.0304(15) 0.0516(18) -0.0205(14) 0.0026(13) -0.0107(12)
C9 0.0356(16) 0.0278(14) 0.0354(16) -0.0097(13) 0.0013(13) -0.0171(13)
C10 0.0144(12) 0.0270(14) 0.0364(15) -0.0119(12) 0.0041(11) -0.0090(11)
C12 0.0239(13) 0.0255(14) 0.0428(17) -0.0122(13) 0.0038(12) -0.0140(12)
C14 0.0232(13) 0.0274(14) 0.0386(16) -0.0101(12) 0.0090(12) -0.0160(11)
C15 0.0266(14) 0.0249(14) 0.0407(16) -0.0067(13) 0.0056(12) -0.0131(12)
C17 0.0359(17) 0.0444(19) 0.0443(19) -0.0121(15) -0.0073(14) -0.0176(15)
C18 0.0202(13) 0.0247(14) 0.0358(15) -0.0090(12) 0.0042(11) -0.0087(11)
C1A 0.0268(15) 0.0317(15) 0.0386(17) -0.0120(13) -0.0028(12) -0.0085(12)
C1B 0.0432(19) 0.048(2) 0.049(2) -0.0249(17) 0.0155(16) -0.0248(16)
C1C 0.0399(18) 0.0386(17) 0.0442(19) -0.0054(15) 0.0105(15) -0.0209(15)
C1D 0.058(2) 0.047(2) 0.0407(19) -0.0006(16) 0.0040(17) -0.0216(18)
C1E 0.054(2) 0.0399(19) 0.050(2) -0.0007(16) -0.0109(17) -0.0190(17)

loop_
_atom_type_symbol
_atom_type_description
_atom_type_scat_dispersion_real
_atom_type_scat_dispersion_imag
_atom_type_scat_source
C C 0.0033 0.0016 'International Tables Vol C Tables 4.2.6.8 and 6.1.1.4'
H H 0.0000 0.0000 'International Tables Vol C Tables 4.2.6.8 and 6.1.1.4'
N N 0.0061 0.0033 'International Tables Vol C Tables 4.2.6.8 and 6.1.1.4'
O O 0.0106 0.0060 'International Tables Vol C Tables 4.2.6.8 and 6.1.1.4'
V V 0.3005 0.5294 'International Tables Vol C Tables 4.2.6.8 and 6.1.1.4'

loop_
_geom_angle_atom_site_label_1
_geom_angle_atom_site_label_2
_geom_angle_atom_site_label_3
_geom_angle
_geom_angle_site_symmetry_1
_geom_angle_site_symmetry_3
V3 V2 V1 66.28(3) 2 2
O10 V2 V3 34.56(6) . 2
O10 V2 V1 88.66(6) . 2
O10 V2 O8 94.45(9) . .
O10 V2 O7 82.24(7) . .
O10 V2 O3 158.69(8) . .
O10 V2 O1 88.30(9) . .
O8 V2 V3 88.50(7) . 2
O8 V2 V1 33.78(6) . 2
O8 V2 O7 81.20(6) . .
O8 V2 O3 87.13(8) . .
O8 V2 O1 158.13(8) . .
O9 V2 V3 138.58(8) . 2
O9 V2 V1 136.02(8) . 2
O9 V2 O10 104.20(10) . .
O9 V2 O8 102.53(10) . .
O9 V2 O7 172.13(8) . .
O9 V2 O3 96.15(9) . .
O9 V2 O1 97.79(9) . .
O7 V2 V3 47.69(2) . 2
O7 V2 V1 47.42(3) . 2
O3 V2 V3 124.48(6) . 2
O3 V2 V1 80.87(5) . 2
O3 V2 O7 76.99(6) . .
O1 V2 V3 81.50(6) . 2
O1 V2 V1 124.88(6) . 2
O1 V2 O7 77.68(6) . .
O1 V2 O3 82.69(8) . .
V2 V3 V1 66.22(3) 2 2
O10 V3 V2 33.86(6) 2 2
O10 V3 V1 88.51(6) 2 2
O10 V3 O7 81.49(7) 2 .
O10 V3 O3 157.88(8) 2 .
O10 V3 O2 87.76(8) 2 .
O7 V3 V2 47.63(3) . 2
O7 V3 V1 47.41(2) . 2
O6 V3 V2 87.86(7) . 2
O6 V3 V1 33.90(6) . 2
O6 V3 O10 93.93(9) . 2
O6 V3 O7 81.31(6) . .
O6 V3 O3 88.11(8) . .
O6 V3 O2 157.43(8) . .
O4 V3 V2 137.20(8) . 2
O4 V3 V1 138.15(8) . 2
O4 V3 O10 103.61(10) . 2
O4 V3 O7 171.76(8) . .
O4 V3 O6 104.55(10) . .
O4 V3 O3 97.15(10) . .
O4 V3 O2 96.88(9) . .
O3 V3 V2 124.47(6) . 2
O3 V3 V1 80.94(6) . 2
O3 V3 O7 77.04(6) . .
O2 V3 V2 81.04(6) . 2
O2 V3 V1 123.86(6) . 2
O2 V3 O7 76.68(6) . .
O2 V3 O3 82.21(8) . .
V2 V1 V3 66.53(3) 2 2
O8 V1 V2 34.04(6) 2 2
O8 V1 V3 88.35(6) 2 2
O8 V1 O7 81.67(6) 2 .
O8 V1 O6 94.56(9) 2 2
O8 V1 O2 88.30(8) 2 .
O8 V1 O1 158.50(8) 2 .
O7 V1 V2 47.63(2) . 2
O7 V1 V3 47.69(3) . 2
O6 V1 V2 89.00(6) 2 2
O6 V1 V3 33.96(6) 2 2
O6 V1 O7 81.64(7) 2 .
O6 V1 O2 157.88(8) 2 .
O6 V1 O1 87.13(9) 2 .
O5 V1 V2 137.70(7) . 2
O5 V1 V3 137.88(7) . 2
O5 V1 O8 104.03(9) . 2
O5 V1 O7 171.30(7) . .
O5 V1 O6 104.17(9) . 2
O5 V1 O2 96.35(9) . .
O5 V1 O1 96.28(9) . .
O2 V1 V2 81.14(6) . 2
O2 V1 V3 124.52(6) . 2
O2 V1 O7 77.07(6) . .
O2 V1 O1 82.45(8) . .
O1 V1 V2 124.79(6) . 2
O1 V1 V3 81.11(6) . 2
O1 V1 O7 77.37(6) . .
V2 O10 V3 111.57(10) . 2
V1 O8 V2 112.17(10) 2 .
V2 O7 V2 180.0 . 2
V2 O7 V3 95.31(4) . .
V2 O7 V3 95.32(4) 2 2
V2 O7 V3 84.69(4) 2 .
V2 O7 V3 84.69(4) . 2
V3 O7 V3 180.0 2 .
V1 O7 V2 84.95(3) 2 .
V1 O7 V2 95.05(3) 2 2
V1 O7 V2 95.05(3) . .
V1 O7 V2 84.95(3) . 2
V1 O7 V3 84.90(3) . 2
V1 O7 V3 95.10(3) 2 2
V1 O7 V3 84.90(3) 2 .
V1 O7 V3 95.10(3) . .
V1 O7 V1 180.0 2 .
V1 O6 V3 112.14(9) 2 .
V3 O3 V2 110.13(9) . .
C3 O3 V2 118.56(16) . .
C3 O3 V3 118.50(16) . .
V1 O2 V3 110.53(9) . .
C8 O2 V3 118.59(16) . .
C8 O2 V1 119.07(15) . .
V2 O1 V1 109.35(8) . .
C11 O1 V2 118.88(16) . .
C11 O1 V1 118.31(16) . .
O3 C3 H3A 109.3 . .
O3 C3 H3B 109.3 . .
O3 C3 C13 111.6(2) . .
H3A C3 H3B 108.0 . .
C13 C3 H3A 109.3 . .
C13 C3 H3B 109.3 . .
C20 O11 C26 116.8(3) . .
O2 C8 H8A 109.4 . .
O2 C8 H8B 109.4 . .
O2 C8 C13 111.2(2) . .
H8A C8 H8B 108.0 . .
C13 C8 H8A 109.4 . .
C13 C8 H8B 109.4 . .
O1 C11 H11A 109.2 . .
O1 C11 H11B 109.2 . .
O1 C11 C13 112.2(2) . .
H11A C11 H11B 107.9 . .
C13 C11 H11A 109.2 . .
C13 C11 H11B 109.2 . .
C3 C13 C8 110.6(2) . .
C3 C13 C11 110.1(2) . .
C3 C13 C20 108.4(2) . .
C8 C13 C20 111.3(2) . .
C11 C13 C8 110.4(2) . .
C11 C13 C20 105.9(2) . .
O11 C20 C13 112.2(3) . .
O17 C20 O11 126.1(3) . .
O17 C20 C13 121.2(3) . .
O11 C26 H26A 110.6 . .
O11 C26 H26B 110.6 . .
H26A C26 H26B 108.7 . .
C16 C26 O11 105.9(3) . .
C16 C26 H26A 110.6 . .
C16 C26 H26B 110.6 . .
C26 C16 H16A 108.4 . .
C26 C16 H16B 108.4 . .
C26 C16 C21 115.4(4) . .
H16A C16 H16B 107.5 . .
C21 C16 H16A 108.4 . .
C21 C16 H16B 108.4 . .
H19A C19 H19B 107.6 . .
C1 C19 H19A 108.7 . .
C1 C19 H19B 108.7 . .
C1 C19 C22 114.2(4) . .
C22 C19 H19A 108.7 . .
C22 C19 H19B 108.7 . .
C19 C1 H1A 108.2 . .
C19 C1 H1B 108.2 . .
C19 C1 C21 116.2(4) . .
H1A C1 H1B 107.4 . .
C21 C1 H1A 108.2 . .
C21 C1 H1B 108.2 . .
C16 C21 C1 112.8(4) . .
C16 C21 H21A 109.0 . .
C16 C21 H21B 109.0 . .
C1 C21 H21A 109.0 . .
C1 C21 H21B 109.0 . .
H21A C21 H21B 107.8 . .
C19 C22 H22A 108.2 . .
C19 C22 H22B 108.2 . .
H22A C22 H22B 107.3 . .
C24 C22 C19 116.5(5) . .
C24 C22 H22A 108.2 . .
C24 C22 H22B 108.2 . .
C25 C23 H23 116.7 . .
C25 C23 C2 126.5(7) . .
C2 C23 H23 116.7 . .
C22 C24 H24A 109.7 . .
C22 C24 H24B 109.7 . .
C22 C24 C2 109.9(5) . .
H24A C24 H24B 108.2 . .
C2 C24 H24A 109.7 . .
C2 C24 H24B 109.7 . .
C23 C25 H25A 120.0 . .
C23 C25 H25B 120.0 . .
H25A C25 H25B 120.0 . .
C23 C2 C24 111.2(5) . .
C23 C2 H2A 109.4 . .
C23 C2 H2B 109.4 . .
C24 C2 H2A 109.4 . .
C24 C2 H2B 109.4 . .
H2A C2 H2B 108.0 . .
C4 N1 C10 110.3(2) . .
C5 N1 C4 106.55(19) . .
C5 N1 C10 111.4(2) . .
C5 N1 C14 110.7(2) . .
C14 N1 C4 111.2(2) . .
C14 N1 C10 106.68(19) . .
N1 C4 H4A 108.3 . .
N1 C4 H4B 108.3 . .
H4A C4 H4B 107.4 . .
C6 C4 N1 116.1(2) . .
C6 C4 H4A 108.3 . .
C6 C4 H4B 108.3 . .
N1 C5 H5A 108.5 . .
N1 C5 H5B 108.5 . .
N1 C5 C12 115.1(2) . .
H5A C5 H5B 107.5 . .
C12 C5 H5A 108.5 . .
C12 C5 H5B 108.5 . .
C4 C6 H6A 109.6 . .
C4 C6 H6B 109.6 . .
C4 C6 C9 110.3(2) . .
H6A C6 H6B 108.1 . .
C9 C6 H6A 109.6 . .
C9 C6 H6B 109.6 . .
H7A C7 H7B 107.7 . .
C12 C7 H7A 108.8 . .
C12 C7 H7B 108.8 . .
C1B C7 H7A 108.8 . .
C1B C7 H7B 108.8 . .
C1B C7 C12 113.8(2) . .
C6 C9 H9A 108.9 . .
C6 C9 H9B 108.9 . .
H9A C9 H9B 107.7 . .
C17 C9 C6 113.4(2) . .
C17 C9 H9A 108.9 . .
C17 C9 H9B 108.9 . .
N1 C10 H10A 108.5 . .
N1 C10 H10B 108.5 . .
H10A C10 H10B 107.5 . .
C18 C10 N1 115.3(2) . .
C18 C10 H10A 108.5 . .
C18 C10 H10B 108.5 . .
C5 C12 C7 110.2(2) . .
C5 C12 H12A 109.6 . .
C5 C12 H12B 109.6 . .
C7 C12 H12A 109.6 . .
C7 C12 H12B 109.6 . .
H12A C12 H12B 108.1 . .
N1 C14 H14A 108.5 . .
N1 C14 H14B 108.5 . .
H14A C14 H14B 107.5 . .
C15 C14 N1 115.0(2) . .
C15 C14 H14A 108.5 . .
C15 C14 H14B 108.5 . .
C14 C15 H15A 109.6 . .
C14 C15 H15B 109.6 . .
C14 C15 C1C 110.5(2) . .
H15A C15 H15B 108.1 . .
C1C C15 H15A 109.6 . .
C1C C15 H15B 109.6 . .
C9 C17 H17A 109.5 . .
C9 C17 H17B 109.5 . .
C9 C17 H17C 109.5 . .
H17A C17 H17B 109.5 . .
H17A C17 H17C 109.5 . .
H17B C17 H17C 109.5 . .
C10 C18 H18A 109.7 . .
C10 C18 H18B 109.7 . .
C10 C18 C1A 110.0(2) . .
H18A C18 H18B 108.2 . .
C1A C18 H18A 109.7 . .
C1A C18 H18B 109.7 . .
C18 C1A H1AA 109.2 . .
C18 C1A H1AB 109.2 . .
H1AA C1A H1AB 107.9 . .
C1E C1A C18 112.2(3) . .
C1E C1A H1AA 109.2 . .
C1E C1A H1AB 109.2 . .
C7 C1B H1BA 109.5 . .
C7 C1B H1BB 109.5 . .
C7 C1B H1BC 109.5 . .
H1BA C1B H1BB 109.5 . .
H1BA C1B H1BC 109.5 . .
H1BB C1B H1BC 109.5 . .
C15 C1C H1CA 109.1 . .
C15 C1C H1CB 109.1 . .
H1CA C1C H1CB 107.9 . .
C1D C1C C15 112.3(3) . .
C1D C1C H1CA 109.1 . .
C1D C1C H1CB 109.1 . .
C1C C1D H1DA 109.5 . .
C1C C1D H1DB 109.5 . .
C1C C1D H1DC 109.5 . .
H1DA C1D H1DB 109.5 . .
H1DA C1D H1DC 109.5 . .
H1DB C1D H1DC 109.5 . .
C1A C1E H1EA 109.5 . .
C1A C1E H1EB 109.5 . .
C1A C1E H1EC 109.5 . .
H1EA C1E H1EB 109.5 . .
H1EA C1E H1EC 109.5 . .
H1EB C1E H1EC 109.5 . .

loop_
_geom_bond_atom_site_label_1
_geom_bond_atom_site_label_2
_geom_bond_distance
_geom_bond_site_symmetry_2
V2 V3 3.0250(16) 2
V2 V1 3.0260(10) 2
V2 O10 1.813(2) .
V2 O8 1.8293(19) .
V2 O9 1.6097(19) .
V2 O7 2.2445(7) .
V2 O3 2.0272(19) .
V2 O1 2.0132(19) .
V3 V2 3.0251(16) 2
V3 V1 3.0261(10) 2
V3 O10 1.845(2) 2
V3 O7 2.2466(9) .
V3 O6 1.825(2) .
V3 O4 1.598(2) .
V3 O3 2.0220(18) .
V3 O2 2.0169(19) .
V1 V2 3.0260(10) 2
V1 V3 3.0260(10) 2
V1 O8 1.8170(19) 2
V1 O7 2.2368(10) .
V1 O6 1.8222(19) 2
V1 O5 1.6102(19) .
V1 O2 2.009(2) .
V1 O1 2.0378(19) .
O10 V3 1.845(2) 2
O8 V1 1.8170(19) 2
O7 V2 2.2445(7) 2
O7 V3 2.2466(9) 2
O7 V1 2.2368(10) 2
O6 V1 1.8223(19) 2
O3 C3 1.427(3) .
O2 C8 1.426(3) .
O1 C11 1.421(3) .
C3 H3A 0.9700 .
C3 H3B 0.9700 .
C3 C13 1.539(4) .
O11 C20 1.258(4) .
O11 C26 1.476(4) .
C8 H8A 0.9700 .
C8 H8B 0.9700 .
C8 C13 1.542(4) .
C11 H11A 0.9700 .
C11 H11B 0.9700 .
C11 C13 1.540(4) .
C13 C20 1.548(4) .
O17 C20 1.198(4) .
C26 H26A 0.9700 .
C26 H26B 0.9700 .
C26 C16 1.471(5) .
C16 H16A 0.9700 .
C16 H16B 0.9700 .
C16 C21 1.492(6) .
C19 H19A 0.9700 .
C19 H19B 0.9700 .
C19 C1 1.476(6) .
C19 C22 1.527(7) .
C1 H1A 0.9700 .
C1 H1B 0.9700 .
C1 C21 1.509(6) .
C21 H21A 0.9700 .
C21 H21B 0.9700 .
C22 H22A 0.9700 .
C22 H22B 0.9700 .
C22 C24 1.524(7) .
C23 H23 0.9300 .
C23 C25 1.243(8) .
C23 C2 1.436(9) .
C24 H24A 0.9700 .
C24 H24B 0.9700 .
C24 C2 1.565(9) .
C25 H25A 0.9300 .
C25 H25B 0.9300 .
C2 H2A 0.9700 .
C2 H2B 0.9700 .
N1 C4 1.527(3) .
N1 C5 1.521(3) .
N1 C10 1.531(3) .
N1 C14 1.521(3) .
C4 H4A 0.9700 .
C4 H4B 0.9700 .
C4 C6 1.516(4) .
C5 H5A 0.9700 .
C5 H5B 0.9700 .
C5 C12 1.525(4) .
C6 H6A 0.9700 .
C6 H6B 0.9700 .
C6 C9 1.528(4) .
C7 H7A 0.9700 .
C7 H7B 0.9700 .
C7 C12 1.533(4) .
C7 C1B 1.516(5) .
C9 H9A 0.9700 .
C9 H9B 0.9700 .
C9 C17 1.519(4) .
C10 H10A 0.9700 .
C10 H10B 0.9700 .
C10 C18 1.512(4) .
C12 H12A 0.9700 .
C12 H12B 0.9700 .
C14 H14A 0.9700 .
C14 H14B 0.9700 .
C14 C15 1.519(4) .
C15 H15A 0.9700 .
C15 H15B 0.9700 .
C15 C1C 1.520(4) .
C17 H17A 0.9600 .
C17 H17B 0.9600 .
C17 H17C 0.9600 .
C18 H18A 0.9700 .
C18 H18B 0.9700 .
C18 C1A 1.525(4) .
C1A H1AA 0.9700 .
C1A H1AB 0.9700 .
C1A C1E 1.516(5) .
C1B H1BA 0.9600 .
C1B H1BB 0.9600 .
C1B H1BC 0.9600 .
C1C H1CA 0.9700 .
C1C H1CB 0.9700 .
C1C C1D 1.518(5) .
C1D H1DA 0.9600 .
C1D H1DB 0.9600 .
C1D H1DC 0.9600 .
C1E H1EA 0.9600 .
C1E H1EB 0.9600 .
C1E H1EC 0.9600 .

loop_
_geom_torsion_atom_site_label_1
_geom_torsion_atom_site_label_2
_geom_torsion_atom_site_label_3
_geom_torsion_atom_site_label_4
_geom_torsion
_geom_torsion_site_symmetry_1
_geom_torsion_site_symmetry_4
V2 V3 O6 V1 -48.10(9) 2 2
V2 O3 C3 C13 -68.9(3) . .
V2 O1 C11 C13 68.6(3) . .
V3 V2 O8 V1 46.81(9) 2 2
V3 O3 C3 C13 68.9(3) . .
V3 O2 C8 C13 -69.7(2) . .
V1 V2 O10 V3 -47.52(9) 2 2
V1 O2 C8 C13 69.7(2) . .
V1 O1 C11 C13 -68.0(2) . .
O10 V2 O8 V1 80.88(11) . 2
O10 V3 O6 V1 -81.43(11) 2 2
O8 V2 O10 V3 -80.83(11) . 2
O9 V2 O10 V3 175.04(10) . 2
O9 V2 O8 V1 -173.49(10) . 2
O7 V2 O10 V3 -0.35(8) . 2
O7 V2 O8 V1 -0.55(8) . 2
O7 V3 O6 V1 -0.67(8) . 2
O4 V3 O6 V1 173.41(10) . 2
O3 V2 O10 V3 12.7(3) . 2
O3 V2 O8 V1 -77.82(11) . 2
O3 V3 O6 V1 76.51(11) . 2
O3 C3 C13 C8 -60.9(3) . .
O3 C3 C13 C11 61.4(3) . .
O3 C3 C13 C20 176.8(2) . .
O2 V3 O6 V1 12.2(3) . 2
O2 C8 C13 C3 61.0(3) . .
O2 C8 C13 C11 -61.0(3) . .
O2 C8 C13 C20 -178.4(2) . .
O1 V2 O10 V3 77.44(10) . 2
O1 V2 O8 V1 -15.7(3) . 2
O1 C11 C13 C3 -61.3(3) . .
O1 C11 C13 C8 61.1(3) . .
O1 C11 C13 C20 -178.2(2) . .
C3 C13 C20 O11 121.9(3) . .
C3 C13 C20 O17 -66.3(5) . .
O11 C26 C16 C21 57.3(5) . .
C8 C13 C20 O11 0.1(4) . .
C8 C13 C20 O17 171.9(4) . .
C11 C13 C20 O11 -120.0(3) . .
C11 C13 C20 O17 51.8(5) . .
C20 O11 C26 C16 179.9(4) . .
C26 O11 C20 C13 173.4(3) . .
C26 O11 C20 O17 2.1(7) . .
C26 C16 C21 C1 -175.8(4) . .
C19 C1 C21 C16 163.3(4) . .
C19 C22 C24 C2 -178.5(5) . .
C1 C19 C22 C24 175.2(5) . .
C22 C19 C1 C21 -177.0(5) . .
C22 C24 C2 C23 64.8(7) . .
C25 C23 C2 C24 -119.9(7) . .
N1 C4 C6 C9 173.9(2) . .
N1 C5 C12 C7 169.1(2) . .
N1 C10 C18 C1A 178.2(2) . .
N1 C14 C15 C1C 179.8(2) . .
C4 N1 C5 C12 -178.6(2) . .
C4 N1 C10 C18 69.0(3) . .
C4 N1 C14 C15 -53.1(3) . .
C4 C6 C9 C17 -69.9(3) . .
C5 N1 C4 C6 -171.3(2) . .
C5 N1 C10 C18 -49.2(3) . .
C5 N1 C14 C15 65.2(3) . .
C10 N1 C4 C6 67.6(3) . .
C10 N1 C5 C12 -58.2(3) . .
C10 N1 C14 C15 -173.5(2) . .
C10 C18 C1A C1E 179.9(3) . .
C14 N1 C4 C6 -50.6(3) . .
C14 N1 C5 C12 60.4(3) . .
C14 N1 C10 C18 -170.1(2) . .
C14 C15 C1C C1D -175.9(3) . .
C1B C7 C12 C5 -74.2(3) . .
